data_4325593
loop_
_publ_author_name
'Stefanie A. Cantalupo'
'Helen E. Ferreira'
'Eman Bataineh'
'Annie J. King'
'Montana V. Petersen'
'Teresa Wojtasiewicz'
'Antonio G. DiPasquale'
'Arnold L. Rheingold'
'Linda H. Doerrer'

_publ_section_title
;
 Synthesis with Structural and Electronic Characterization of Homoleptic
 Fe(II)- and Fe(III)-Fluorinated Phenolate Complexes
;
_journal_name_full 'Inorganic Chemistry'
_journal_page_first 6584
_journal_page_last 6596
_journal_paper_doi 10.1021/ic2003782
_journal_volume 50
_journal_year 2011
_chemical_formula_sum 'C67 H56 F30 Fe2 K2 O19'
_chemical_formula_weight 1925.02
_chemical_name_systematic
; 
 ? 
;
_space_group_IT_number 2
_symmetry_cell_setting triclinic
_symmetry_space_group_name_Hall '-P 1'
_symmetry_space_group_name_H-M 'P -1'
_atom_sites_solution_hydrogens geom
_atom_sites_solution_primary direct
_atom_sites_solution_secondary difmap
_audit_creation_method SHELXL-97
_cell_angle_alpha 113.9230(10)
_cell_angle_beta 103.6040(10)
_cell_angle_gamma 103.9180(10)
_cell_formula_units_Z 1
_cell_length_a 13.2990(14)
_cell_length_b 13.3710(14)
_cell_length_c 14.0097(14)
_cell_measurement_reflns_used 5662
_cell_measurement_temperature 130(2)
_cell_measurement_theta_max 27.52
_cell_measurement_theta_min 2.43
_cell_volume 2049.0(4)
_computing_cell_refinement 'Bruker SMART'
_computing_data_collection 'Bruker SMART'
_computing_data_reduction 'Bruker SAINT'
_computing_molecular_graphics 'Bruker SHELXTL'
_computing_publication_material 'Bruker SHELXTL'
_computing_structure_refinement 'SHELXL-97 (Sheldrick, 1997)'
_computing_structure_solution 'SHELXS-97 (Sheldrick, 1990)'
_diffrn_ambient_temperature 130(2)
_diffrn_measured_fraction_theta_full 0.954
_diffrn_measured_fraction_theta_max 0.954
_diffrn_measurement_device_type 'CCD area detector'
_diffrn_measurement_method 'phi and omega scans'
_diffrn_radiation_monochromator graphite
_diffrn_radiation_source 'fine-focus sealed tube'
_diffrn_radiation_type MoK\a
_diffrn_radiation_wavelength 0.71073
_diffrn_reflns_av_R_equivalents 0.0232
_diffrn_reflns_av_sigmaI/netI 0.0370
_diffrn_reflns_limit_h_max 17
_diffrn_reflns_limit_h_min -17
_diffrn_reflns_limit_k_max 17
_diffrn_reflns_limit_k_min -17
_diffrn_reflns_limit_l_max 18
_diffrn_reflns_limit_l_min -18
_diffrn_reflns_number 17930
_diffrn_reflns_theta_full 27.52
_diffrn_reflns_theta_max 27.52
_diffrn_reflns_theta_min 1.70
_exptl_absorpt_coefficient_mu 0.588
_exptl_absorpt_correction_T_max 0.8433
_exptl_absorpt_correction_T_min 0.7988
_exptl_absorpt_correction_type multi-scan
_exptl_absorpt_process_details sadabs
_exptl_crystal_colour orange-yellow
_exptl_crystal_density_diffrn 1.560
_exptl_crystal_description plate
_exptl_crystal_F_000 970
_exptl_crystal_size_max 0.30
_exptl_crystal_size_mid 0.30
_exptl_crystal_size_min 0.30
_refine_diff_density_max 0.339
_refine_diff_density_min -0.311
_refine_diff_density_rms 0.056
_refine_ls_extinction_method none
_refine_ls_goodness_of_fit_ref 1.047
_refine_ls_hydrogen_treatment constr
_refine_ls_matrix_type full
_refine_ls_number_parameters 511
_refine_ls_number_reflns 9007
_refine_ls_number_restraints 0
_refine_ls_restrained_S_all 1.047
_refine_ls_R_factor_all 0.0406
_refine_ls_R_factor_gt 0.0349
_refine_ls_shift/su_max 0.009
_refine_ls_shift/su_mean 0.001
_refine_ls_structure_factor_coef Fsqd
_refine_ls_weighting_details 'calc w=1/[\s^2^(Fo^2^)+(0.0500P)^2^+0.1000P] where P=(Fo^2^+2Fc^2^)/3'
_refine_ls_weighting_scheme calc
_refine_ls_wR_factor_gt 0.0897
_refine_ls_wR_factor_ref 0.0930
_reflns_number_gt 7756
_reflns_number_total 9007
_reflns_threshold_expression >2sigma(I)
_cod_data_source_file ic2003782_si_002_5.cif
_cod_data_source_block lhd4_compuond_4
_cod_database_code 4325593

loop_
_symmetry_equiv_pos_as_xyz
'x, y, z'
'-x, -y, -z'

loop_
_atom_site_label
_atom_site_type_symbol
_atom_site_fract_x
_atom_site_fract_y
_atom_site_fract_z
_atom_site_U_iso_or_equiv
_atom_site_adp_type
_atom_site_occupancy
_atom_site_symmetry_multiplicity
_atom_site_calc_flag
_atom_site_refinement_flags
Fe1 Fe 0.878639(17) 0.396047(19) 0.380136(18) 0.02296(7) Uani 1 1 d .
K1 K 0.74562(3) 0.05060(3) 0.12149(3) 0.02343(8) Uani 1 1 d .
F12 F 0.65768(10) 0.39772(10) 0.55821(10) 0.0429(3) Uani 1 1 d .
F13 F 0.58304(10) 0.56685(11) 0.66345(9) 0.0473(3) Uani 1 1 d .
F14 F 0.59642(10) 0.74696(10) 0.61689(9) 0.0441(3) Uani 1 1 d .
F15 F 0.68572(10) 0.75652(10) 0.46331(10) 0.0455(3) Uani 1 1 d .
F16 F 0.76606(10) 0.59243(10) 0.36278(10) 0.0448(3) Uani 1 1 d .
F22 F 0.85044(9) 0.55404(10) 0.16452(9) 0.0426(3) Uani 1 1 d .
F23 F 1.00634(10) 0.65041(11) 0.10143(11) 0.0497(3) Uani 1 1 d .
F24 F 1.19235(10) 0.59792(11) 0.11557(11) 0.0520(3) Uani 1 1 d .
F25 F 1.22360(9) 0.45216(11) 0.20049(10) 0.0457(3) Uani 1 1 d .
F26 F 1.07147(9) 0.36154(10) 0.27167(10) 0.0430(3) Uani 1 1 d .
F32 F 0.97982(9) 0.11209(10) 0.24213(8) 0.0365(2) Uani 1 1 d .
F33 F 1.11393(9) 0.04023(11) 0.35334(10) 0.0481(3) Uani 1 1 d .
F34 F 1.13538(10) 0.09065(10) 0.56803(10) 0.0497(3) Uani 1 1 d .
F35 F 1.01628(11) 0.20889(11) 0.66671(9) 0.0523(3) Uani 1 1 d .
F36 F 0.88585(10) 0.28669(10) 0.55748(9) 0.0437(3) Uani 1 1 d .
O1 O 0.74814(10) 0.40539(10) 0.40419(11) 0.0346(3) Uani 1 1 d .
O2 O 0.87825(10) 0.40867(12) 0.25128(10) 0.0363(3) Uani 1 1 d .
O3 O 0.86521(9) 0.23799(10) 0.34086(9) 0.0281(2) Uani 1 1 d .
O4 O 1.0000 0.5000 0.5000 0.0315(4) Uani 1 2 d S
O11 O 0.82798(10) 0.00428(11) -0.05641(10) 0.0357(3) Uani 1 1 d .
O12 O 0.79544(11) -0.15694(11) 0.02517(11) 0.0363(3) Uani 1 1 d .
O13 O 0.72661(10) -0.10913(10) 0.20665(10) 0.0318(3) Uani 1 1 d .
O14 O 0.59350(10) 0.02600(10) 0.22831(9) 0.0279(2) Uani 1 1 d .
O15 O 0.60684(9) 0.17862(10) 0.13923(9) 0.0277(2) Uani 1 1 d .
O16 O 0.69295(10) 0.13535(10) -0.02986(10) 0.0301(3) Uani 1 1 d .
C11 C 0.71499(13) 0.49026(14) 0.45765(14) 0.0275(3) Uani 1 1 d .
C12 C 0.66717(14) 0.48689(15) 0.53528(14) 0.0302(4) Uani 1 1 d .
C13 C 0.62867(14) 0.57280(17) 0.58910(14) 0.0318(4) Uani 1 1 d .
C14 C 0.63594(14) 0.66409(16) 0.56604(15) 0.0320(4) Uani 1 1 d .
C15 C 0.68139(14) 0.66919(15) 0.48907(15) 0.0325(4) Uani 1 1 d .
C16 C 0.72108(14) 0.58451(15) 0.43718(14) 0.0300(4) Uani 1 1 d .
C21 C 0.95625(13) 0.45612(15) 0.22191(13) 0.0291(4) Uani 1 1 d .
C22 C 0.94300(14) 0.52899(16) 0.17613(14) 0.0309(4) Uani 1 1 d .
C23 C 1.02165(15) 0.57801(16) 0.14273(15) 0.0343(4) Uani 1 1 d .
C24 C 1.11681(15) 0.55248(17) 0.15135(15) 0.0356(4) Uani 1 1 d .
C25 C 1.13244(14) 0.47977(16) 0.19472(15) 0.0323(4) Uani 1 1 d .
C26 C 1.05419(14) 0.43287(15) 0.22992(14) 0.0311(4) Uani 1 1 d .
C31 C 0.93163(13) 0.20514(14) 0.39817(13) 0.0263(3) Uani 1 1 d .
C32 C 0.99099(14) 0.14053(15) 0.34951(13) 0.0277(3) Uani 1 1 d .
C33 C 1.05891(14) 0.10290(16) 0.40505(15) 0.0339(4) Uani 1 1 d .
C34 C 1.06968(15) 0.12758(16) 0.51292(16) 0.0371(4) Uani 1 1 d .
C35 C 1.00991(16) 0.18838(16) 0.56294(15) 0.0361(4) Uani 1 1 d .
C36 C 0.94326(14) 0.22727(15) 0.50671(14) 0.0308(4) Uani 1 1 d .
C41 C 0.82842(19) -0.11119(18) -0.11302(17) 0.0466(5) Uani 1 1 d .
H41A H 0.8761 -0.1121 -0.1578 0.056 Uiso 1 1 calc R
H41B H 0.7516 -0.1682 -0.1650 0.056 Uiso 1 1 calc R
C42 C 0.87207(18) -0.14556(18) -0.0285(2) 0.0476(5) Uani 1 1 d .
H42A H 0.8813 -0.2215 -0.0659 0.057 Uiso 1 1 calc R
H42B H 0.9459 -0.0846 0.0279 0.057 Uiso 1 1 calc R
C43 C 0.82640(18) -0.19916(17) 0.10151(18) 0.0429(5) Uani 1 1 d .
H43A H 0.8977 -0.1405 0.1645 0.051 Uiso 1 1 calc R
H43B H 0.8369 -0.2740 0.0624 0.051 Uiso 1 1 calc R
C44 C 0.73579(17) -0.21918(16) 0.14579(17) 0.0403(4) Uani 1 1 d .
H44A H 0.6640 -0.2758 0.0826 0.048 Uiso 1 1 calc R
H44B H 0.7538 -0.2528 0.1959 0.048 Uiso 1 1 calc R
C45 C 0.64178(15) -0.12327(17) 0.25213(16) 0.0363(4) Uani 1 1 d .
H45A H 0.6620 -0.1515 0.3065 0.044 Uiso 1 1 calc R
H45B H 0.5697 -0.1826 0.1909 0.044 Uiso 1 1 calc R
C46 C 0.63097(15) -0.00814(17) 0.30935(15) 0.0352(4) Uani 1 1 d .
H46A H 0.5769 -0.0151 0.3465 0.042 Uiso 1 1 calc R
H46B H 0.7041 0.0523 0.3677 0.042 Uiso 1 1 calc R
C47 C 0.57143(16) 0.13104(15) 0.27700(15) 0.0339(4) Uani 1 1 d .
H47A H 0.6413 0.1977 0.3355 0.041 Uiso 1 1 calc R
H47B H 0.5170 0.1197 0.3128 0.041 Uiso 1 1 calc R
C48 C 0.52555(15) 0.15755(16) 0.18660(16) 0.0347(4) Uani 1 1 d .
H48A H 0.4566 0.0901 0.1274 0.042 Uiso 1 1 calc R
H48B H 0.5064 0.2281 0.2181 0.042 Uiso 1 1 calc R
C49 C 0.56409(15) 0.19663(16) 0.04695(15) 0.0324(4) Uani 1 1 d .
H49A H 0.5340 0.2598 0.0702 0.039 Uiso 1 1 calc R
H49B H 0.5028 0.1231 -0.0158 0.039 Uiso 1 1 calc R
C50 C 0.65673(15) 0.23119(15) 0.00937(15) 0.0322(4) Uani 1 1 d .
H50A H 0.6300 0.2490 -0.0518 0.039 Uiso 1 1 calc R
H50B H 0.7195 0.3027 0.0729 0.039 Uiso 1 1 calc R
C51 C 0.78047(16) 0.16009(18) -0.06839(17) 0.0399(4) Uani 1 1 d .
H51A H 0.8508 0.2180 -0.0037 0.048 Uiso 1 1 calc R
H51B H 0.7619 0.1940 -0.1181 0.048 Uiso 1 1 calc R
C52 C 0.79414(18) 0.04642(19) -0.13198(17) 0.0427(5) Uani 1 1 d .
H52A H 0.7226 -0.0127 -0.1942 0.051 Uiso 1 1 calc R
H52B H 0.8511 0.0596 -0.1647 0.051 Uiso 1 1 calc R

loop_
_atom_site_aniso_label
_atom_site_aniso_U_11
_atom_site_aniso_U_22
_atom_site_aniso_U_33
_atom_site_aniso_U_23
_atom_site_aniso_U_13
_atom_site_aniso_U_12
Fe1 0.01963(12) 0.02065(12) 0.02165(12) 0.00557(9) 0.00745(9) 0.00550(9)
K1 0.02395(17) 0.02535(17) 0.02089(17) 0.01106(14) 0.00794(13) 0.01010(13)
F12 0.0506(7) 0.0426(6) 0.0499(7) 0.0287(6) 0.0245(6) 0.0238(5)
F13 0.0540(7) 0.0697(8) 0.0384(6) 0.0302(6) 0.0307(6) 0.0359(6)
F14 0.0465(6) 0.0458(7) 0.0428(6) 0.0143(5) 0.0201(5) 0.0318(5)
F15 0.0505(7) 0.0372(6) 0.0623(8) 0.0301(6) 0.0260(6) 0.0233(5)
F16 0.0487(7) 0.0431(6) 0.0528(7) 0.0242(6) 0.0351(6) 0.0166(5)
F22 0.0322(5) 0.0533(7) 0.0438(6) 0.0221(6) 0.0127(5) 0.0231(5)
F23 0.0566(7) 0.0511(7) 0.0575(7) 0.0363(6) 0.0248(6) 0.0254(6)
F24 0.0462(7) 0.0604(8) 0.0641(8) 0.0374(7) 0.0349(6) 0.0173(6)
F25 0.0332(6) 0.0556(7) 0.0540(7) 0.0246(6) 0.0212(5) 0.0249(5)
F26 0.0406(6) 0.0470(7) 0.0488(7) 0.0304(6) 0.0136(5) 0.0188(5)
F32 0.0362(5) 0.0462(6) 0.0268(5) 0.0130(5) 0.0143(4) 0.0214(5)
F33 0.0406(6) 0.0525(7) 0.0516(7) 0.0188(6) 0.0169(5) 0.0305(6)
F34 0.0475(7) 0.0445(7) 0.0514(7) 0.0292(6) 0.0011(6) 0.0153(5)
F35 0.0726(8) 0.0515(7) 0.0296(6) 0.0213(6) 0.0173(6) 0.0175(6)
F36 0.0503(7) 0.0420(6) 0.0329(6) 0.0088(5) 0.0221(5) 0.0191(5)
O1 0.0268(6) 0.0226(6) 0.0444(7) 0.0058(5) 0.0175(5) 0.0084(5)
O2 0.0233(6) 0.0488(8) 0.0284(6) 0.0169(6) 0.0082(5) 0.0055(5)
O3 0.0245(6) 0.0230(6) 0.0256(6) 0.0049(5) 0.0043(5) 0.0087(4)
O4 0.0283(8) 0.0278(9) 0.0247(8) 0.0076(7) 0.0054(7) 0.0030(7)
O11 0.0370(7) 0.0388(7) 0.0292(6) 0.0120(6) 0.0173(5) 0.0145(6)
O12 0.0372(7) 0.0330(7) 0.0398(7) 0.0149(6) 0.0158(6) 0.0187(6)
O13 0.0343(6) 0.0281(6) 0.0372(7) 0.0203(5) 0.0126(5) 0.0118(5)
O14 0.0317(6) 0.0277(6) 0.0229(6) 0.0119(5) 0.0110(5) 0.0090(5)
O15 0.0259(6) 0.0293(6) 0.0300(6) 0.0154(5) 0.0116(5) 0.0113(5)
O16 0.0310(6) 0.0301(6) 0.0319(6) 0.0186(5) 0.0123(5) 0.0092(5)
C11 0.0187(7) 0.0252(8) 0.0280(8) 0.0053(7) 0.0067(6) 0.0073(6)
C12 0.0263(8) 0.0313(9) 0.0313(9) 0.0146(8) 0.0091(7) 0.0113(7)
C13 0.0288(8) 0.0426(10) 0.0251(8) 0.0142(8) 0.0126(7) 0.0167(7)
C14 0.0266(8) 0.0330(9) 0.0292(9) 0.0072(7) 0.0086(7) 0.0159(7)
C15 0.0281(8) 0.0280(9) 0.0374(10) 0.0143(8) 0.0091(7) 0.0106(7)
C16 0.0253(8) 0.0301(9) 0.0305(9) 0.0109(7) 0.0129(7) 0.0085(7)
C21 0.0244(8) 0.0315(9) 0.0187(8) 0.0052(7) 0.0062(6) 0.0051(7)
C22 0.0257(8) 0.0337(9) 0.0258(8) 0.0082(7) 0.0078(7) 0.0127(7)
C23 0.0388(10) 0.0331(9) 0.0316(9) 0.0168(8) 0.0126(8) 0.0132(8)
C24 0.0321(9) 0.0365(10) 0.0344(10) 0.0140(8) 0.0167(8) 0.0089(7)
C25 0.0245(8) 0.0374(10) 0.0301(9) 0.0110(8) 0.0112(7) 0.0131(7)
C26 0.0303(9) 0.0304(9) 0.0256(8) 0.0112(7) 0.0058(7) 0.0094(7)
C31 0.0206(7) 0.0228(8) 0.0249(8) 0.0065(7) 0.0053(6) 0.0042(6)
C32 0.0254(8) 0.0288(8) 0.0230(8) 0.0085(7) 0.0082(6) 0.0091(6)
C33 0.0265(8) 0.0330(9) 0.0365(10) 0.0122(8) 0.0095(7) 0.0133(7)
C34 0.0341(9) 0.0316(9) 0.0375(10) 0.0184(8) 0.0027(8) 0.0073(8)
C35 0.0410(10) 0.0299(9) 0.0247(9) 0.0106(7) 0.0073(8) 0.0032(8)
C36 0.0310(9) 0.0253(8) 0.0257(8) 0.0055(7) 0.0117(7) 0.0058(7)
C41 0.0546(12) 0.0390(11) 0.0405(11) 0.0086(9) 0.0309(10) 0.0154(9)
C42 0.0480(12) 0.0359(10) 0.0610(14) 0.0147(10) 0.0324(11) 0.0236(9)
C43 0.0476(11) 0.0305(10) 0.0485(12) 0.0159(9) 0.0116(9) 0.0239(9)
C44 0.0481(11) 0.0260(9) 0.0432(11) 0.0189(8) 0.0075(9) 0.0143(8)
C45 0.0298(9) 0.0451(11) 0.0425(10) 0.0327(9) 0.0107(8) 0.0103(8)
C46 0.0324(9) 0.0497(11) 0.0274(9) 0.0237(8) 0.0135(7) 0.0110(8)
C47 0.0385(9) 0.0270(9) 0.0341(9) 0.0094(7) 0.0245(8) 0.0086(7)
C48 0.0314(9) 0.0281(9) 0.0461(11) 0.0141(8) 0.0217(8) 0.0138(7)
C49 0.0314(9) 0.0307(9) 0.0325(9) 0.0157(8) 0.0054(7) 0.0139(7)
C50 0.0339(9) 0.0285(9) 0.0333(9) 0.0187(8) 0.0050(7) 0.0114(7)
C51 0.0390(10) 0.0483(12) 0.0417(11) 0.0313(10) 0.0192(9) 0.0108(9)
C52 0.0450(11) 0.0566(13) 0.0328(10) 0.0245(10) 0.0232(9) 0.0160(9)

loop_
_atom_type_symbol
_atom_type_description
_atom_type_scat_dispersion_real
_atom_type_scat_dispersion_imag
_atom_type_scat_source
C C 0.0033 0.0016 'International Tables Vol C Tables 4.2.6.8 and 6.1.1.4'
H H 0.0000 0.0000 'International Tables Vol C Tables 4.2.6.8 and 6.1.1.4'
O O 0.0106 0.0060 'International Tables Vol C Tables 4.2.6.8 and 6.1.1.4'
F F 0.0171 0.0103 'International Tables Vol C Tables 4.2.6.8 and 6.1.1.4'
Fe Fe 0.3463 0.8444 'International Tables Vol C Tables 4.2.6.8 and 6.1.1.4'
K K 0.2009 0.2494 'International Tables Vol C Tables 4.2.6.8 and 6.1.1.4'

loop_
_geom_angle_atom_site_label_1
_geom_angle_atom_site_label_2
_geom_angle_atom_site_label_3
_geom_angle
_geom_angle_site_symmetry_1
O4 Fe1 O1 112.26(4) .
O4 Fe1 O2 112.71(4) .
O1 Fe1 O2 109.58(6) .
O4 Fe1 O3 111.68(4) .
O1 Fe1 O3 104.82(5) .
O2 Fe1 O3 105.29(6) .
O15 K1 O3 79.42(3) .
O15 K1 O16 59.56(3) .
O3 K1 O16 110.60(4) .
O15 K1 O14 59.50(3) .
O3 K1 O14 77.56(3) .
O16 K1 O14 115.14(4) .
O15 K1 O13 118.92(4) .
O3 K1 O13 89.50(4) .
O16 K1 O13 158.13(4) .
O14 K1 O13 59.44(3) .
O15 K1 O11 118.32(4) .
O3 K1 O11 123.93(4) .
O16 K1 O11 58.78(4) .
O14 K1 O11 158.44(4) .
O13 K1 O11 117.41(4) .
O15 K1 O12 154.42(4) .
O3 K1 O12 124.45(4) .
O16 K1 O12 112.25(4) .
O14 K1 O12 112.67(4) .
O13 K1 O12 58.59(4) .
O11 K1 O12 58.91(4) .
O15 K1 F32 133.26(3) .
O3 K1 F32 57.13(3) .
O16 K1 F32 117.66(3) .
O14 K1 F32 119.01(3) .
O13 K1 F32 80.05(3) .
O11 K1 F32 78.97(3) .
O12 K1 F32 72.31(3) .
O15 K1 C31 99.11(4) .
O3 K1 C31 21.27(4) .
O16 K1 C31 128.65(4) .
O14 K1 C31 80.82(4) .
O13 K1 C31 72.89(4) .
O11 K1 C31 119.72(4) .
O12 K1 C31 103.59(4) .
F32 K1 C31 42.49(3) .
O15 K1 C32 121.43(4) .
O3 K1 C32 42.06(4) .
O16 K1 C32 132.33(4) .
O14 K1 C32 97.56(4) .
O13 K1 C32 68.64(4) .
O11 K1 C32 100.64(4) .
O12 K1 C32 82.65(4) .
F32 K1 C32 21.70(3) .
C31 K1 C32 23.00(4) .
C32 F32 K1 105.98(9) .
C11 O1 Fe1 136.58(11) .
C21 O2 Fe1 134.39(11) .
C31 O3 Fe1 126.35(10) .
C31 O3 K1 108.93(9) .
Fe1 O3 K1 122.11(5) .
Fe1 O4 Fe1 179.999(2) 2_766
C52 O11 C41 112.20(15) .
C52 O11 K1 117.80(10) .
C41 O11 K1 116.21(11) .
C42 O12 C43 112.41(15) .
C42 O12 K1 113.22(11) .
C43 O12 K1 113.37(10) .
C44 O13 C45 110.90(14) .
C44 O13 K1 119.08(10) .
C45 O13 K1 117.30(10) .
C46 O14 C47 111.30(13) .
C46 O14 K1 111.30(9) .
C47 O14 K1 111.57(9) .
C49 O15 C48 111.39(13) .
C49 O15 K1 117.37(9) .
C48 O15 K1 118.82(10) .
C51 O16 C50 112.07(13) .
C51 O16 K1 111.59(10) .
C50 O16 K1 114.68(9) .
O1 C11 C16 122.81(16) .
O1 C11 C12 121.06(16) .
C16 C11 C12 116.08(15) .
F12 C12 C13 118.99(15) .
F12 C12 C11 119.21(15) .
C13 C12 C11 121.80(16) .
F13 C13 C14 119.57(16) .
F13 C13 C12 120.24(17) .
C14 C13 C12 120.19(16) .
F14 C14 C15 120.22(17) .
F14 C14 C13 120.33(16) .
C15 C14 C13 119.44(16) .
F15 C15 C14 119.84(16) .
F15 C15 C16 120.09(16) .
C14 C15 C16 120.06(17) .
F16 C16 C15 118.70(16) .
F16 C16 C11 118.88(15) .
C15 C16 C11 122.42(16) .
O2 C21 C22 121.20(15) .
O2 C21 C26 122.91(16) .
C22 C21 C26 115.83(15) .
F22 C22 C23 118.15(16) .
F22 C22 C21 119.19(15) .
C23 C22 C21 122.66(16) .
F23 C23 C22 120.49(16) .
F23 C23 C24 119.71(16) .
C22 C23 C24 119.80(17) .
F24 C24 C25 120.89(16) .
F24 C24 C23 119.73(17) .
C25 C24 C23 119.38(16) .
F25 C25 C24 119.56(16) .
F25 C25 C26 120.02(17) .
C24 C25 C26 120.40(16) .
F26 C26 C25 119.12(16) .
F26 C26 C21 118.96(15) .
C25 C26 C21 121.91(17) .
O3 C31 C36 123.31(15) .
O3 C31 C32 120.95(15) .
C36 C31 C32 115.68(15) .
O3 C31 K1 49.81(7) .
C36 C31 K1 143.78(11) .
C32 C31 K1 81.07(9) .
F32 C32 C33 118.61(15) .
F32 C32 C31 118.57(14) .
C33 C32 C31 122.82(16) .
F32 C32 K1 52.31(7) .
C33 C32 K1 145.09(12) .
C31 C32 K1 75.93(9) .
F33 C33 C32 120.09(16) .
F33 C33 C34 119.88(16) .
C32 C33 C34 120.02(17) .
F34 C34 C33 120.64(18) .
F34 C34 C35 120.36(17) .
C33 C34 C35 118.99(17) .
F35 C35 C34 119.52(17) .
F35 C35 C36 120.15(18) .
C34 C35 C36 120.33(16) .
F36 C36 C35 119.21(16) .
F36 C36 C31 118.66(16) .
C35 C36 C31 122.13(16) .
O11 C41 C42 109.09(16) .
O12 C42 C41 108.65(16) .
O12 C43 C44 108.68(15) .
O13 C44 C43 108.70(15) .
O13 C45 C46 109.04(14) .
O14 C46 C45 108.92(14) .
O14 C47 C48 108.63(14) .
O15 C48 C47 109.21(14) .
O15 C49 C50 108.67(13) .
O16 C50 C49 108.20(14) .
O16 C51 C52 107.93(15) .
O11 C52 C51 108.66(15) .

loop_
_geom_bond_atom_site_label_1
_geom_bond_atom_site_label_2
_geom_bond_distance
_geom_bond_site_symmetry_2
Fe1 O4 1.7634(2) .
Fe1 O1 1.8672(12) .
Fe1 O2 1.8790(13) .
Fe1 O3 1.9052(12) .
K1 O15 2.7909(12) .
K1 O3 2.7913(11) .
K1 O16 2.8111(12) .
K1 O14 2.8186(12) .
K1 O13 2.8281(12) .
K1 O11 2.8554(12) .
K1 O12 2.8685(13) .
K1 F32 2.8979(11) .
K1 C31 3.4566(16) .
K1 C32 3.5203(17) .
F12 C12 1.341(2) .
F13 C13 1.342(2) .
F14 C14 1.3519(19) .
F15 C15 1.348(2) .
F16 C16 1.3445(19) .
F22 C22 1.3424(19) .
F23 C23 1.344(2) .
F24 C24 1.349(2) .
F25 C25 1.3439(19) .
F26 C26 1.341(2) .
F32 C32 1.3540(19) .
F33 C33 1.347(2) .
F34 C34 1.343(2) .
F35 C35 1.343(2) .
F36 C36 1.345(2) .
O1 C11 1.3228(19) .
O2 C21 1.321(2) .
O3 C31 1.325(2) .
O4 Fe1 1.7634(2) 2_766
O11 C52 1.422(2) .
O11 C41 1.423(2) .
O12 C42 1.416(2) .
O12 C43 1.424(2) .
O13 C44 1.423(2) .
O13 C45 1.431(2) .
O14 C46 1.418(2) .
O14 C47 1.428(2) .
O15 C49 1.423(2) .
O15 C48 1.425(2) .
O16 C51 1.418(2) .
O16 C50 1.424(2) .
C11 C16 1.390(2) .
C11 C12 1.393(2) .
C12 C13 1.383(2) .
C13 C14 1.372(3) .
C14 C15 1.371(3) .
C15 C16 1.375(2) .
C21 C22 1.389(2) .
C21 C26 1.400(2) .
C22 C23 1.375(3) .
C23 C24 1.379(3) .
C24 C25 1.369(3) .
C25 C26 1.378(3) .
C31 C36 1.388(2) .
C31 C32 1.392(2) .
C32 C33 1.371(2) .
C33 C34 1.373(3) .
C34 C35 1.376(3) .
C35 C36 1.379(3) .
C41 C42 1.482(3) .
C43 C44 1.496(3) .
C45 C46 1.481(3) .
C47 C48 1.485(3) .
C49 C50 1.496(3) .
C51 C52 1.499(3) .
